data_7225825
loop_
_publ_author_name
'de Melo, Cristiane C.'
'de Sousa Carvalho, Paulo'
'Diniz, Luan F.'
'D'Vries, Richard F.'
'Ayala, Alejandro P.'
'Ellena, Javier'

_publ_section_title
;
 Supramolecular synthesis and thermochemical investigations of
 pharmaceutical inorganic isoniazid salts
;
_journal_issue 34
_journal_name_full CrystEngComm
_journal_page_first 6378
_journal_paper_doi 10.1039/C6CE00969G
_journal_volume 18
_journal_year 2016
_chemical_compound_source 'synthesis as described'
_chemical_formula_moiety 'C6 H8 N3 O, Br'
_chemical_formula_sum 'C6 H8 Br N3 O'
_chemical_formula_weight 218.06
_space_group_IT_number 14
_symmetry_cell_setting monoclinic
_symmetry_Int_Tables_number 14
_symmetry_space_group_name_Hall '-P 2ybc'
_symmetry_space_group_name_H-M 'P 1 21/c 1'
_atom_sites_solution_hydrogens mixed
_audit_conform_dict_location ftp://ftp.iucr.org/pub/cif_core.dic
_audit_conform_dict_name cif_core.dic
_audit_conform_dict_version 2.4.3
_audit_creation_date 2015-07-29T00:37:05-00:00
_audit_creation_method 'WinGX routine CIF_UPDATE'
_audit_update_record
;
2016-04-19 deposited with the CCDC.
2016-07-05 downloaded from the CCDC.
;
_cell_angle_alpha 90
_cell_angle_beta 92.183(7)
_cell_angle_gamma 90
_cell_formula_units_Z 4
_cell_length_a 6.6307(4)
_cell_length_b 16.3280(13)
_cell_length_c 7.4836(5)
_cell_measurement_reflns_used 3647
_cell_measurement_temperature 290(2)
_cell_measurement_theta_max 25.242
_cell_measurement_theta_min 2.901
_cell_measurement_wavelength 0.71073
_cell_volume 809.63(10)
_computing_cell_refinement 'HKL Scalepack (Otwinowski & Minor 1997)'
_computing_data_collection 'Collect (Bruker AXS BV, 1997-2004)'
_computing_data_reduction 'HKL Denzo and Scalepack (Otwinowski & Minor 1997)'
_computing_molecular_graphics 'Ortep-3 for Windows (Farrugia, 1997)'
_computing_publication_material 'WinGX publication routines (Farrugia, 1999)'
_computing_structure_refinement 'SHELXL-2014/7 (Sheldrick, 2014)'
_computing_structure_solution 'SHELXS-86 (Sheldrick, 1986)'
_diffrn_ambient_temperature 290(2)
_diffrn_detector 'CCD plate'
_diffrn_detector_area_resol_mean 9
_diffrn_measured_fraction_theta_full 0.998
_diffrn_measured_fraction_theta_max 0.995
_diffrn_measurement_device '95mm CCD camera on \k-goniostat'
_diffrn_measurement_device_type KappaCCD
_diffrn_measurement_method 'CCD rotation images, thick slices'
_diffrn_orient_matrix_type 'by Bruker AXS Collect from scalepack cell'
_diffrn_orient_matrix_UB_11 -0.043523
_diffrn_orient_matrix_UB_12 -0.03446
_diffrn_orient_matrix_UB_13 0.102058
_diffrn_orient_matrix_UB_21 -0.141443
_diffrn_orient_matrix_UB_22 0
_diffrn_orient_matrix_UB_23 -0.051386
_diffrn_orient_matrix_UB_31 0.029623
_diffrn_orient_matrix_UB_32 -0.05063
_diffrn_orient_matrix_UB_33 -0.069465
_diffrn_radiation_monochromator 'horizonally mounted graphite crystal'
_diffrn_radiation_probe x-ray
_diffrn_radiation_type MoK\a
_diffrn_radiation_wavelength 0.71073
_diffrn_reflns_av_R_equivalents 0.0802
_diffrn_reflns_av_unetI/netI 0.0656
_diffrn_reflns_Laue_measured_fraction_full 0.998
_diffrn_reflns_Laue_measured_fraction_max 0.995
_diffrn_reflns_limit_h_max 8
_diffrn_reflns_limit_h_min -8
_diffrn_reflns_limit_k_max 20
_diffrn_reflns_limit_k_min -20
_diffrn_reflns_limit_l_max 9
_diffrn_reflns_limit_l_min -8
_diffrn_reflns_number 5442
_diffrn_reflns_point_group_measured_fraction_full 0.998
_diffrn_reflns_point_group_measured_fraction_max 0.995
_diffrn_reflns_reduction_process
;
        Scaled and merged with SORTAV
        R.H. Blessing, (1987) Cryst. Rev. 1, 3-58
        R.H. Blessing, (1989) J. Appl. Cryst. 22, 396-397
;
_diffrn_reflns_theta_full 25.242
_diffrn_reflns_theta_max 26.385
_diffrn_reflns_theta_min 2.996
_diffrn_source 'Enraf Nonius FR590'
_exptl_absorpt_coefficient_mu 5.022
_exptl_absorpt_correction_T_max 0.937
_exptl_absorpt_correction_T_min 0.458
_exptl_absorpt_correction_type gaussian
_exptl_absorpt_process_details
;
        P. Coppens, L. Leiserowitz, D Rabinovich, Acta Cryst.
        (1965), 18, 1035-1038
;
_exptl_crystal_colour colourless
_exptl_crystal_density_diffrn 1.789
_exptl_crystal_density_method 'not measured'
_exptl_crystal_description prism
_exptl_crystal_F_000 432
_exptl_crystal_size_max 0.3
_exptl_crystal_size_mid 0.15
_exptl_crystal_size_min 0.01
_refine_diff_density_max 0.504
_refine_diff_density_min -0.397
_refine_diff_density_rms 0.082
_refine_ls_extinction_method none
_refine_ls_goodness_of_fit_ref 0.979
_refine_ls_hydrogen_treatment constr
_refine_ls_matrix_type full
_refine_ls_number_constraints 0
_refine_ls_number_parameters 100
_refine_ls_number_reflns 1654
_refine_ls_number_restraints 0
_refine_ls_restrained_S_all 0.979
_refine_ls_R_factor_all 0.086
_refine_ls_R_factor_gt 0.0448
_refine_ls_shift/su_max 0
_refine_ls_shift/su_mean 0
_refine_ls_structure_factor_coef Fsqd
_refine_ls_weighting_details 'w=1/[\s^2^(Fo^2^)+(0.0558P)^2^] where P=(Fo^2^+2Fc^2^)/3'
_refine_ls_weighting_scheme calc
_refine_ls_wR_factor_gt 0.1056
_refine_ls_wR_factor_ref 0.125
_reflns_Friedel_coverage 0
_reflns_number_gt 1010
_reflns_number_total 1654
_reflns_threshold_expression 'I > 2\s(I)'
_cod_data_source_file c6ce00969g2.cif
_cod_data_source_block INH_bromide
_cod_depositor_comments 'Adding full bibliography for 7225824--7225827.cif.'
_cod_original_sg_symbol_H-M 'P 21/c'
_cod_database_code 7225825

loop_
_symmetry_equiv_pos_as_xyz
'x, y, z'
'-x, y+1/2, -z+1/2'
'-x, -y, -z'
'x, -y-1/2, z-1/2'

loop_
_atom_site_label
_atom_site_type_symbol
_atom_site_fract_x
_atom_site_fract_y
_atom_site_fract_z
_atom_site_U_iso_or_equiv
_atom_site_adp_type
_atom_site_occupancy
_atom_site_site_symmetry_order
_atom_site_calc_flag
_atom_site_refinement_flags_posn
_atom_site_refinement_flags_adp
Br1 Br 0.75891(5) 0.03289(3) 0.74413(5) 0.0664(3) Uani 1 1 d . .
O1 O -0.2592(4) 0.23376(19) 0.3309(5) 0.0684(9) Uani 1 1 d . .
N2 N 0.4174(5) 0.2760(2) 0.5971(4) 0.0571(9) Uani 1 1 d . .
C5 C 0.3961(6) 0.1955(3) 0.5881(5) 0.0558(11) Uani 1 1 d . .
H5 H 0.4981 0.1618 0.6347 0.067 Uiso 1 1 calc R U
C3 C 0.1032(6) 0.2970(3) 0.4496(5) 0.0525(10) Uani 1 1 d . .
H3 H 0.0047 0.3324 0.4028 0.063 Uiso 1 1 calc R U
C1 C 0.0749(5) 0.2135(3) 0.4388(5) 0.0466(10) Uani 1 1 d . .
C6 C 0.2244(5) 0.1612(3) 0.5101(5) 0.0526(10) Uani 1 1 d . .
H6 H 0.2084 0.1047 0.5051 0.063 Uiso 1 1 calc R U
C2 C -0.1184(5) 0.1853(3) 0.3490(5) 0.0488(10) Uani 1 1 d . .
C4 C 0.2773(6) 0.3281(3) 0.5296(5) 0.0588(11) Uani 1 1 d . .
H4 H 0.2977 0.3843 0.5369 0.071 Uiso 1 1 calc R U
N3 N -0.3087(5) 0.0843(2) 0.2018(5) 0.0661(10) Uani 1 1 d . .
N1 N -0.1285(5) 0.1086(2) 0.2903(4) 0.0551(9) Uani 1 1 d . .
H1 H -0.0317 0.0693 0.3031 0.066 Uiso 1 1 d R U
H2 H 0.5463 0.3031 0.6553 0.066 Uiso 1 1 d R U
H3B H -0.279 0.0486 0.1055 0.066 Uiso 1 1 d R U
H3A H -0.3614 0.047 0.2834 0.066 Uiso 1 1 d R U

loop_
_atom_site_aniso_label
_atom_site_aniso_U_11
_atom_site_aniso_U_22
_atom_site_aniso_U_33
_atom_site_aniso_U_23
_atom_site_aniso_U_13
_atom_site_aniso_U_12
Br1 0.0633(4) 0.0526(4) 0.0827(4) -0.0011(2) -0.0070(3) 0.00235(19)
O1 0.0421(17) 0.071(2) 0.090(2) -0.0156(19) -0.0186(14) 0.0136(14)
N2 0.039(2) 0.075(3) 0.056(2) -0.0086(19) -0.0040(15) 0.0005(18)
C5 0.040(2) 0.070(3) 0.056(2) -0.003(2) -0.0081(17) 0.014(2)
C3 0.041(2) 0.059(3) 0.056(2) -0.008(2) -0.0075(17) 0.0078(19)
C1 0.036(2) 0.061(3) 0.042(2) -0.0038(18) 0.0007(15) 0.0040(18)
C6 0.043(2) 0.058(3) 0.056(2) -0.002(2) -0.0077(17) 0.0045(19)
C2 0.038(2) 0.060(3) 0.048(2) 0.007(2) -0.0013(16) 0.0017(19)
C4 0.051(3) 0.062(3) 0.064(2) -0.012(2) -0.001(2) 0.004(2)
N3 0.052(2) 0.066(3) 0.080(2) -0.006(2) -0.0098(17) -0.010(2)
N1 0.0370(19) 0.060(2) 0.068(2) 0.0003(18) -0.0068(15) 0.0014(15)

loop_
_atom_type_symbol
_atom_type_description
_atom_type_scat_dispersion_real
_atom_type_scat_dispersion_imag
_atom_type_scat_source
C C 0.0033 0.0016 'International Tables Vol C Tables 4.2.6.8 and 6.1.1.4'
H H 0 0 'International Tables Vol C Tables 4.2.6.8 and 6.1.1.4'
N N 0.0061 0.0033 'International Tables Vol C Tables 4.2.6.8 and 6.1.1.4'
O O 0.0106 0.006 'International Tables Vol C Tables 4.2.6.8 and 6.1.1.4'
Br Br -0.2901 2.4595 'International Tables Vol C Tables 4.2.6.8 and 6.1.1.4'

loop_
_exptl_crystal_face_index_h
_exptl_crystal_face_index_k
_exptl_crystal_face_index_l
_exptl_crystal_face_perp_dist
0 1 0 0.009
0 -1 0 0.004
16 1 0 0.048
-16 -1 0 0.1
0 0 -1 0.144
0 0 1 0.162
-1 0 3 0.126
1 -1 -4 0.112

loop_
_geom_angle_atom_site_label_1
_geom_angle_atom_site_label_2
_geom_angle_atom_site_label_3
_geom_angle
C5 N2 C4 122.6(4)
C5 N2 H2 121.8
C4 N2 H2 115.6
N2 C5 C6 120.7(4)
N2 C5 H5 119.7
C6 C5 H5 119.7
C4 C3 C1 120.0(4)
C4 C3 H3 120
C1 C3 H3 120
C3 C1 C6 119.3(4)
C3 C1 C2 116.3(3)
C6 C1 C2 124.5(4)
C5 C6 C1 118.4(4)
C5 C6 H6 120.8
C1 C6 H6 120.8
O1 C2 N1 122.9(3)
O1 C2 C1 119.1(4)
N1 C2 C1 118.0(3)
N2 C4 C3 119.1(4)
N2 C4 H4 120.5
C3 C4 H4 120.5
N1 N3 H3B 109.5
N1 N3 H3A 102
H3B N3 H3A 100.8
C2 N1 N3 117.0(3)
C2 N1 H1 127.1
N3 N1 H1 115.8

loop_
_geom_bond_atom_site_label_1
_geom_bond_atom_site_label_2
_geom_bond_distance
O1 C2 1.227(4)
N2 C5 1.322(5)
N2 C4 1.344(5)
N2 H2 1.043
C5 C6 1.378(5)
C5 H5 0.93
C3 C4 1.377(5)
C3 C1 1.378(5)
C3 H3 0.93
C1 C6 1.399(5)
C1 C2 1.497(5)
C6 H6 0.93
C2 N1 1.328(5)
C4 H4 0.93
N3 N1 1.401(5)
N3 H3B 0.9535
N3 H3A 0.9396
N1 H1 0.9099

loop_
_geom_torsion_atom_site_label_1
_geom_torsion_atom_site_label_2
_geom_torsion_atom_site_label_3
_geom_torsion_atom_site_label_4
_geom_torsion
C4 N2 C5 C6 -1.1(6)
C4 C3 C1 C6 0.1(6)
C4 C3 C1 C2 -179.8(4)
N2 C5 C6 C1 0.9(6)
C3 C1 C6 C5 -0.4(6)
C2 C1 C6 C5 179.5(3)
C3 C1 C2 O1 -18.0(5)
C6 C1 C2 O1 162.1(4)
C3 C1 C2 N1 161.2(3)
C6 C1 C2 N1 -18.7(6)
C5 N2 C4 C3 0.8(6)
C1 C3 C4 N2 -0.3(6)
O1 C2 N1 N3 1.1(6)
C1 C2 N1 N3 -178.1(3)
